data_1551926
loop_
_publ_author_name
'Tianfei Liu'
'Meiyuan Guo'
'Andreas Orthaber'
'Reiner Lomoth'
'Marcus Lundberg'
'Sascha Ott'
'Leif Hammarstrom'

_publ_section_title
;
 Accelerating proton-coupled electron transfer of metal hydrides in
 catalyst model reactions
;
_journal_name_full 'Nature Chemistry'
_journal_page_first 881
_journal_page_last 887
_journal_paper_doi 10.1038/s41557-018-0076-x
_journal_volume 10
_journal_year 2018
_chemical_formula_moiety 'C15 H13 N O4 W'
_chemical_formula_sum 'C15 H13 N O4 W'
_chemical_formula_weight 455.11
_chemical_properties_physical ', Air-sensitive,Moisture-sensitive'
_space_group_crystal_system triclinic
_space_group_IT_number 2
_space_group_name_Hall '-P 1'
_space_group_name_H-M_alt 'P -1'
_atom_sites_solution_hydrogens mixed
_cell_angle_alpha 103.6060(10)
_cell_angle_beta 98.720(2)
_cell_angle_gamma 108.7760(10)
_cell_formula_units_Z 2
_cell_length_a 8.2435(3)
_cell_length_b 8.3778(2)
_cell_length_c 11.8392(4)
_cell_measurement_reflns_used 3616
_cell_measurement_temperature 150(2)
_cell_measurement_theta_max 25.2
_cell_measurement_theta_min 1.8
_cell_volume 729.09(4)
_computing_cell_refinement 'SAINT V7.68A(Bruker AXS, 2012)'
_computing_data_collection 'APEX2  (Bruker AXS, 2012)'
_computing_data_reduction 'SAINT V7.68A(Bruker AXS, 2012)'
_computing_molecular_graphics ' ORTEP for Windows (Farugia, 1997)'
_computing_structure_refinement 'SHELXL-2014/7 (Sheldrick, 2014)'
_diffrn_ambient_temperature 150(2)
_diffrn_measured_fraction_theta_full 0.998
_diffrn_measured_fraction_theta_max 0.998
_diffrn_measurement_device_type ' Bruker D8 with APEX-II CCD'
_diffrn_radiation_monochromator graphite'
_diffrn_radiation_source 'fine-focus sealed tube'
_diffrn_radiation_type MoK\a
_diffrn_radiation_wavelength 0.71073
_diffrn_reflns_av_R_equivalents 0.0301
_diffrn_reflns_av_unetI/netI 0.0272
_diffrn_reflns_Laue_measured_fraction_full 0.998
_diffrn_reflns_Laue_measured_fraction_max 0.998
_diffrn_reflns_limit_h_max 11
_diffrn_reflns_limit_h_min -11
_diffrn_reflns_limit_k_max 11
_diffrn_reflns_limit_k_min -11
_diffrn_reflns_limit_l_max 16
_diffrn_reflns_limit_l_min -16
_diffrn_reflns_number 15149
_diffrn_reflns_point_group_measured_fraction_full 0.998
_diffrn_reflns_point_group_measured_fraction_max 0.998
_diffrn_reflns_theta_full 25.242
_diffrn_reflns_theta_max 28.999
_diffrn_reflns_theta_min 1.826
_exptl_absorpt_coefficient_mu 7.936
_exptl_absorpt_correction_T_max 0.7473
_exptl_absorpt_correction_T_min 0.3767
_exptl_absorpt_correction_type multi-scan
_exptl_absorpt_process_details 'SADABS Sheldrick, 1996)'
_exptl_crystal_colour colorless
_exptl_crystal_density_diffrn 2.073
_exptl_crystal_description block
_exptl_crystal_F_000 432
_exptl_crystal_size_max 0.25
_exptl_crystal_size_mid 0.24
_exptl_crystal_size_min 0.17
_refine_diff_density_max 2.608
_refine_diff_density_min -0.937
_refine_diff_density_rms 0.123
_refine_ls_extinction_coef .
_refine_ls_extinction_method none
_refine_ls_goodness_of_fit_ref 1.121
_refine_ls_hydrogen_treatment mixed
_refine_ls_matrix_type full
_refine_ls_number_parameters 195
_refine_ls_number_reflns 3867
_refine_ls_number_restraints 0
_refine_ls_restrained_S_all 1.121
_refine_ls_R_factor_all 0.0249
_refine_ls_R_factor_gt 0.0220
_refine_ls_shift/su_max 0.003
_refine_ls_shift/su_mean 0.000
_refine_ls_structure_factor_coef Fsqd
_refine_ls_weighting_details 'w=1/[\s^2^(Fo^2^)+(0.0218P)^2^+0.8013P] where P=(Fo^2^+2Fc^2^)/3'
_refine_ls_weighting_scheme calc
_refine_ls_wR_factor_gt 0.0507
_refine_ls_wR_factor_ref 0.0520
_reflns_Friedel_coverage 0.000
_reflns_Friedel_fraction_full .
_reflns_Friedel_fraction_max .
_reflns_number_gt 3616
_reflns_number_total 3867
_reflns_threshold_expression 'I > 2\s(I)'
_cod_data_source_file 41557_2018_76_MOESM48_ESM.cif
_cod_data_source_block shelx-3
_cod_database_code 1551926
_shelx_space_group_comment
;
The symmetry employed for this shelxl refinement is uniquely defined
by the following loop, which should always be used as a source of
symmetry information in preference to the above space-group names.
They are only intended as comments.
;
_exptl_absorpt_special_details
;
X-ray crystallographic data for I were collected from a single crystal
sample, which was mounted on a loop fiber. Data were collected using
a Bruker smart diffractometer equiped with an APEX II CCD Detector,
a graphite monochromator. The crystal-to-detector distance was 
5.0 cm, and the data collection was carried out in 512 x 512 pixel mode.
;

loop_
_space_group_symop_operation_xyz
'x, y, z'
'-x, -y, -z'

loop_
_atom_site_label
_atom_site_type_symbol
_atom_site_fract_x
_atom_site_fract_y
_atom_site_fract_z
_atom_site_U_iso_or_equiv
_atom_site_adp_type
_atom_site_occupancy
_atom_site_site_symmetry_order
_atom_site_calc_flag
_atom_site_refinement_flags_posn
_atom_site_refinement_flags_adp
_atom_site_refinement_flags_occupancy
_atom_site_disorder_assembly
_atom_site_disorder_group
W001 W 0.21870(2) 0.38556(2) 0.63933(2) 0.02285(5) Uani 1 1 d . . . . .
O4 O 1.2288(3) 0.7824(3) 1.0412(2) 0.0273(5) Uani 1 1 d . . . . .
N003 N 0.7169(3) 0.7651(3) 1.0173(2) 0.0212(5) Uani 1 1 d . . . . .
O2 O 0.0704(4) 0.2289(4) 0.3616(2) 0.0433(7) Uani 1 1 d . . . . .
C1 C 0.4872(4) 0.5599(4) 0.7792(3) 0.0194(6) Uani 1 1 d . . . . .
O1 O 0.2967(5) 0.0410(4) 0.6079(4) 0.0672(11) Uani 1 1 d . . . . .
C14 C 0.1254(4) 0.2879(5) 0.4635(3) 0.0274(7) Uani 1 1 d . . . . .
C6 C 0.6021(4) 0.4936(4) 0.8505(3) 0.0231(6) Uani 1 1 d . . . . .
H6A H 0.6474 0.4196 0.7955 0.028 Uiso 1 1 calc R U . . .
H6B H 0.5306 0.4183 0.8920 0.028 Uiso 1 1 calc R U . . .
C10 C 1.0276(4) 0.9117(4) 1.1170(3) 0.0199(6) Uani 1 1 d . . . . .
H10 H 1.1180 1.0064 1.1789 0.024 Uiso 1 1 calc R U . . .
C7 C 0.7569(4) 0.6437(4) 0.9425(3) 0.0193(6) Uani 1 1 d . . . . .
C11 C 0.8523(4) 0.8943(4) 1.1011(3) 0.0214(6) Uani 1 1 d . . . . .
H11 H 0.8261 0.9816 1.1542 0.026 Uiso 1 1 calc R U . . .
C9 C 1.0659(4) 0.7855(4) 1.0390(3) 0.0192(6) Uani 1 1 d . . . . .
C8 C 0.9278(4) 0.6495(4) 0.9499(3) 0.0203(6) Uani 1 1 d . . . . .
H8 H 0.9508 0.5618 0.8948 0.024 Uiso 1 1 calc R U . . .
C5 C 0.3563(5) 0.6191(5) 0.8167(3) 0.0324(8) Uani 1 1 d . . . . .
H5 H 0.3183 0.6132 0.8879 0.039 Uiso 1 1 calc R U . . .
C12 C 1.3765(4) 0.9261(4) 1.1266(3) 0.0303(7) Uani 1 1 d . . . . .
H12A H 1.3784 1.0382 1.1141 0.045 Uiso 1 1 calc R U . . .
H12C H 1.4866 0.9104 1.1159 0.045 Uiso 1 1 calc R U . . .
H12B H 1.3653 0.9278 1.2081 0.045 Uiso 1 1 calc R U . . .
C13 C 0.2643(5) 0.1648(5) 0.6165(4) 0.0412(10) Uani 1 1 d . . . . .
C2 C 0.5014(5) 0.5934(5) 0.6678(3) 0.0356(9) Uani 1 1 d . . . . .
H2 H 0.5792 0.5673 0.6213 0.043 Uiso 1 1 calc R U . . .
C3 C 0.3799(7) 0.6720(5) 0.6389(4) 0.0557(15) Uani 1 1 d . . . . .
H3 H 0.3610 0.7077 0.5692 0.067 Uiso 1 1 calc R U . . .
O3 O -0.1808(4) 0.2906(5) 0.6348(3) 0.0565(9) Uani 1 1 d . . . . .
C4 C 0.2920(7) 0.6883(5) 0.7301(5) 0.0593(16) Uani 1 1 d . . . . .
H4 H 0.2035 0.7379 0.7333 0.071 Uiso 1 1 calc R U . . .
C15 C -0.0355(5) 0.3210(5) 0.6326(3) 0.0353(8) Uani 1 1 d . . . . .
H H 0.133(7) 0.274(7) 0.720(5) 0.058(15) Uiso 1 1 d . . . . .

loop_
_atom_site_aniso_label
_atom_site_aniso_U_11
_atom_site_aniso_U_22
_atom_site_aniso_U_33
_atom_site_aniso_U_23
_atom_site_aniso_U_13
_atom_site_aniso_U_12
W001 0.02237(7) 0.01825(7) 0.01818(7) 0.00163(5) -0.00561(5) 0.00260(5)
O4 0.0133(10) 0.0214(10) 0.0351(13) -0.0068(9) -0.0012(9) 0.0053(9)
N003 0.0179(12) 0.0223(12) 0.0212(12) 0.0039(10) 0.0022(10) 0.0079(10)
O2 0.0311(14) 0.0619(19) 0.0213(12) -0.0071(12) -0.0023(11) 0.0153(13)
C1 0.0159(13) 0.0176(13) 0.0161(13) -0.0004(10) -0.0024(10) 0.0016(11)
O1 0.064(2) 0.0295(15) 0.091(3) 0.0039(16) -0.016(2) 0.0216(16)
C14 0.0180(15) 0.0317(16) 0.0245(16) -0.0001(13) 0.0005(12) 0.0074(13)
C6 0.0182(14) 0.0188(13) 0.0258(15) 0.0015(12) -0.0015(12) 0.0057(11)
C10 0.0217(14) 0.0194(13) 0.0156(13) 0.0025(11) 0.0028(11) 0.0064(11)
C7 0.0179(14) 0.0178(13) 0.0195(14) 0.0047(11) 0.0000(11) 0.0060(11)
C11 0.0231(15) 0.0237(14) 0.0167(13) 0.0027(11) 0.0038(11) 0.0106(12)
C9 0.0163(13) 0.0194(13) 0.0200(14) 0.0064(11) 0.0022(11) 0.0050(11)
C8 0.0200(14) 0.0176(13) 0.0213(14) 0.0013(11) 0.0023(11) 0.0088(11)
C5 0.0234(16) 0.0309(17) 0.0288(17) -0.0103(14) -0.0066(13) 0.0117(14)
C12 0.0155(15) 0.0230(15) 0.0386(19) 0.0010(14) -0.0056(13) 0.0008(12)
C13 0.034(2) 0.0244(17) 0.044(2) 0.0003(15) -0.0146(17) 0.0024(15)
C2 0.040(2) 0.0278(17) 0.0204(16) 0.0053(13) 0.0008(14) -0.0068(15)
C3 0.070(3) 0.0196(16) 0.045(2) 0.0139(17) -0.031(2) -0.0077(18)
O3 0.0347(17) 0.077(2) 0.0422(18) 0.0047(16) 0.0109(14) 0.0094(16)
C4 0.049(3) 0.0215(17) 0.076(4) -0.012(2) -0.038(3) 0.0169(18)
C15 0.033(2) 0.041(2) 0.0199(16) 0.0003(14) 0.0029(14) 0.0056(16)

loop_
_atom_type_symbol
_atom_type_description
_atom_type_scat_dispersion_real
_atom_type_scat_dispersion_imag
_atom_type_scat_source
C C 0.0033 0.0016 'International Tables Vol C Tables 4.2.6.8 and 6.1.1.4'
H H 0.0000 0.0000 'International Tables Vol C Tables 4.2.6.8 and 6.1.1.4'
N N 0.0061 0.0033 'International Tables Vol C Tables 4.2.6.8 and 6.1.1.4'
O O 0.0106 0.0060 'International Tables Vol C Tables 4.2.6.8 and 6.1.1.4'
W W -0.8490 6.8722 'International Tables Vol C Tables 4.2.6.8 and 6.1.1.4'

loop_
_geom_angle_atom_site_label_1
_geom_angle_atom_site_label_2
_geom_angle_atom_site_label_3
_geom_angle
_geom_angle_site_symmetry_1
_geom_angle_site_symmetry_3
C13 W001 C14 81.75(16) . .
C13 W001 C15 106.43(18) . .
C14 W001 C15 81.36(14) . .
C13 W001 C1 94.59(13) . .
C14 W001 C1 138.93(13) . .
C15 W001 C1 137.62(13) . .
C13 W001 C2 101.61(17) . .
C14 W001 C2 104.85(13) . .
C15 W001 C2 151.90(17) . .
C1 W001 C2 35.56(11) . .
C13 W001 C5 120.88(15) . .
C14 W001 C5 152.75(15) . .
C15 W001 C5 103.86(14) . .
C1 W001 C5 35.22(12) . .
C2 W001 C5 58.57(14) . .
C13 W001 C3 134.5(2) . .
C14 W001 C3 95.44(16) . .
C15 W001 C3 118.07(19) . .
C1 W001 C3 58.69(12) . .
C2 W001 C3 35.05(17) . .
C5 W001 C3 58.24(16) . .
C13 W001 C4 152.99(15) . .
C14 W001 C4 118.73(18) . .
C15 W001 C4 94.65(18) . .
C1 W001 C4 58.44(13) . .
C2 W001 C4 58.07(18) . .
C5 W001 C4 35.05(15) . .
C3 W001 C4 34.6(2) . .
C13 W001 H 68.0(19) . .
C14 W001 H 118.4(19) . .
C15 W001 H 59.8(19) . .
C1 W001 H 97.2(19) . .
C2 W001 H 132.3(19) . .
C5 W001 H 86.2(19) . .
C3 W001 H 143.7(19) . .
C4 W001 H 110.8(19) . .
C9 O4 C12 118.0(3) . .
C11 N003 C7 116.4(3) . .
C5 C1 C2 107.2(3) . .
C5 C1 C6 125.8(3) . .
C2 C1 C6 126.8(3) . .
C5 C1 W001 72.36(17) . .
C2 C1 W001 72.28(19) . .
C6 C1 W001 125.8(2) . .
O2 C14 W001 179.1(4) . .
C1 C6 C7 111.9(2) . .
C1 C6 H6A 109.2 . .
C7 C6 H6A 109.2 . .
C1 C6 H6B 109.2 . .
C7 C6 H6B 109.2 . .
H6A C6 H6B 107.9 . .
C9 C10 C11 117.3(3) . .
C9 C10 H10 121.4 . .
C11 C10 H10 121.4 . .
N003 C7 C8 122.9(3) . .
N003 C7 C6 116.2(3) . .
C8 C7 C6 120.9(3) . .
N003 C11 C10 125.4(3) . .
N003 C11 H11 117.3 . .
C10 C11 H11 117.3 . .
O4 C9 C10 125.2(3) . .
O4 C9 C8 116.0(3) . .
C10 C9 C8 118.8(3) . .
C7 C8 C9 119.2(3) . .
C7 C8 H8 120.4 . .
C9 C8 H8 120.4 . .
C4 C5 C1 108.1(4) . .
C4 C5 W001 72.9(2) . .
C1 C5 W001 72.42(18) . .
C4 C5 H5 125.9 . .
C1 C5 H5 125.9 . .
W001 C5 H5 120.5 . .
O4 C12 H12A 109.5 . .
O4 C12 H12C 109.5 . .
H12A C12 H12C 109.5 . .
O4 C12 H12B 109.5 . .
H12A C12 H12B 109.5 . .
H12C C12 H12B 109.5 . .
O1 C13 W001 176.8(4) . .
C3 C2 C1 107.9(4) . .
C3 C2 W001 72.7(2) . .
C1 C2 W001 72.15(19) . .
C3 C2 H2 126.1 . .
C1 C2 H2 126.1 . .
W001 C2 H2 120.9 . .
C4 C3 C2 108.3(4) . .
C4 C3 W001 72.8(2) . .
C2 C3 W001 72.2(2) . .
C4 C3 H3 125.9 . .
C2 C3 H3 125.9 . .
W001 C3 H3 120.9 . .
C3 C4 C5 108.6(4) . .
C3 C4 W001 72.6(2) . .
C5 C4 W001 72.1(2) . .
C3 C4 H4 125.7 . .
C5 C4 H4 125.7 . .
W001 C4 H4 121.3 . .
O3 C15 W001 176.1(3) . .

loop_
_geom_bond_atom_site_label_1
_geom_bond_atom_site_label_2
_geom_bond_distance
_geom_bond_site_symmetry_2
W001 C13 1.969(4) .
W001 C14 1.975(3) .
W001 C15 1.972(4) .
W001 C1 2.333(3) .
W001 C2 2.335(4) .
W001 C5 2.332(3) .
W001 C3 2.341(4) .
W001 C4 2.343(4) .
W001 H 1.57(5) .
O4 C9 1.348(4) .
O4 C12 1.437(4) .
N003 C11 1.335(4) .
N003 C7 1.345(4) .
O2 C14 1.147(4) .
C1 C5 1.411(5) .
C1 C2 1.426(5) .
C1 C6 1.496(4) .
O1 C13 1.138(5) .
C6 C7 1.515(4) .
C6 H6A 0.9900 .
C6 H6B 0.9900 .
C10 C9 1.383(4) .
C10 C11 1.384(4) .
C10 H10 0.9500 .
C7 C8 1.383(4) .
C11 H11 0.9500 .
C9 C8 1.394(4) .
C8 H8 0.9500 .
C5 C4 1.408(6) .
C5 H5 0.9500 .
C12 H12A 0.9800 .
C12 H12C 0.9800 .
C12 H12B 0.9800 .
C2 C3 1.408(7) .
C2 H2 0.9500 .
C3 C4 1.393(8) .
C3 H3 0.9500 .
O3 C15 1.147(5) .
C4 H4 0.9500 .
